data_4515693
loop_
_publ_author_name
'Nicholls, Leo D. M.'
'Marx, Maximilian'
'Hartung, Thierry'
'Gonz\'alez-Fern\'andez, Elisa'
'Golz, Christopher'
'Alcarazo, Manuel'

_publ_section_title
;
 TADDOL-Derived Cationic Phosphonites: Toward an Effective
 Enantioselective Synthesis of [6]Helicenes via Au-Catalyzed Alkyne
 Hydroarylation
;
_journal_issue 7
_journal_name_full 'ACS Catalysis'
_journal_page_first 6079
_journal_paper_doi 10.1021/acscatal.8b01374
_journal_volume 8
_journal_year 2018
_chemical_formula_moiety 'C40 H25.95 Cl2.05'
_chemical_formula_sum 'C40 H25.94 Cl2.06'
_chemical_formula_weight 579.40
_space_group_crystal_system monoclinic
_space_group_IT_number 14
_space_group_name_Hall '-P 2ybc'
_space_group_name_H-M_alt 'P 1 21/c 1'
_atom_sites_solution_hydrogens geom
_atom_sites_solution_primary dual
_audit_creation_date 2018-02-28
_audit_creation_method
;
Olex2 1.2
(compiled 2017.08.10 svn.r3458 for OlexSys, GUI svn.r5381)
;
_cell_angle_alpha 90
_cell_angle_beta 90.871(3)
_cell_angle_gamma 90
_cell_formula_units_Z 4
_cell_length_a 17.9011(13)
_cell_length_b 8.3634(4)
_cell_length_c 19.4197(10)
_cell_measurement_reflns_used 9912
_cell_measurement_temperature 100
_cell_measurement_theta_max 31.515
_cell_measurement_theta_min 2.373
_cell_volume 2907.1(3)
_computing_cell_refinement 'SAINT V8.38A (?, 2016)'
_computing_data_reduction 'SAINT V8.38A (?, 2016)'
_computing_molecular_graphics 'Olex2 (Dolomanov et al., 2009)'
_computing_publication_material 'Olex2 (Dolomanov et al., 2009)'
_computing_structure_refinement 'XL (Sheldrick, 2008)'
_computing_structure_solution 'XT (Sheldrick, 2015)'
_diffrn_ambient_temperature 100.01
_diffrn_measured_fraction_theta_full 0.999
_diffrn_measured_fraction_theta_max 0.997
_diffrn_measurement_device_type 'Bruker APEX-II CCD'
_diffrn_measurement_method '\f and \w scans'
_diffrn_radiation_type MoK\a
_diffrn_radiation_wavelength 0.71073
_diffrn_reflns_av_R_equivalents 0.0269
_diffrn_reflns_av_unetI/netI 0.0200
_diffrn_reflns_Laue_measured_fraction_full 0.999
_diffrn_reflns_Laue_measured_fraction_max 0.997
_diffrn_reflns_limit_h_max 26
_diffrn_reflns_limit_h_min -26
_diffrn_reflns_limit_k_max 12
_diffrn_reflns_limit_k_min -12
_diffrn_reflns_limit_l_max 28
_diffrn_reflns_limit_l_min -28
_diffrn_reflns_number 57215
_diffrn_reflns_point_group_measured_fraction_full 0.999
_diffrn_reflns_point_group_measured_fraction_max 0.997
_diffrn_reflns_theta_full 25.242
_diffrn_reflns_theta_max 31.503
_diffrn_reflns_theta_min 2.371
_diffrn_standards_number 0
_exptl_absorpt_coefficient_mu 0.257
_exptl_absorpt_correction_T_max 0.6952
_exptl_absorpt_correction_T_min 0.6340
_exptl_absorpt_correction_type multi-scan
_exptl_absorpt_process_details
'SADABS-2016/2 (Bruker,2016/2) was used for absorption correction. wR2(int) was 0.1181 before and 0.0451 after correction. The Ratio of minimum to maximum transmission is 0.9120. The \l/2 correction factor is Not present.'
_exptl_crystal_colour colourless
_exptl_crystal_colour_primary colourless
_exptl_crystal_density_diffrn 1.324
_exptl_crystal_description plate
_exptl_crystal_F_000 1204
_exptl_crystal_size_max 0.25
_exptl_crystal_size_mid 0.205
_exptl_crystal_size_min 0.058
_refine_diff_density_max 0.548
_refine_diff_density_min -0.242
_refine_diff_density_rms 0.057
_refine_ls_extinction_method none
_refine_ls_goodness_of_fit_ref 1.036
_refine_ls_hydrogen_treatment constr
_refine_ls_matrix_type full
_refine_ls_number_parameters 391
_refine_ls_number_reflns 9660
_refine_ls_number_restraints 0
_refine_ls_restrained_S_all 1.036
_refine_ls_R_factor_all 0.0427
_refine_ls_R_factor_gt 0.0365
_refine_ls_shift/su_max 0.001
_refine_ls_shift/su_mean 0.000
_refine_ls_structure_factor_coef Fsqd
_refine_ls_weighting_details 'w=1/[\s^2^(Fo^2^)+(0.0547P)^2^+1.3612P] where P=(Fo^2^+2Fc^2^)/3'
_refine_ls_weighting_scheme calc
_refine_ls_wR_factor_gt 0.1011
_refine_ls_wR_factor_ref 0.1056
_reflns_Friedel_coverage 0.000
_reflns_number_gt 8478
_reflns_number_total 9660
_reflns_threshold_expression 'I > 2\s(I)'
_cod_data_source_file cs8b01374_si_001.cif
_cod_data_source_block mo_0283_cg_0m
_cod_database_code 4515693
_shelx_shelxl_version_number 2016/6
_shelx_space_group_comment
;
The symmetry employed for this shelxl refinement is uniquely defined
by the following loop, which should always be used as a source of
symmetry information in preference to the above space-group names.
They are only intended as comments.
;
_shelx_estimated_absorpt_t_max 0.985
_shelx_estimated_absorpt_t_min 0.938
_olex2_refinement_description
;
1. Fixed Uiso
 At 1.2 times of:
  All C(H) groups
 At 1.5 times of:
  All C(H,H,H) groups
2. Others
 Sof(H23)=1-FVAR(1)
 Sof(Cl3)=FVAR(1)
3.a Aromatic/amide H refined with riding coordinates:
 C2(H2), C3(H3), C9(H9), C10(H10), C12(H12), C15(H15), C17(H17), C18(H18),
 C20(H20), C21(H21), C23(H23), C26(H26), C28(H28), C29(H29), C31(H31), C32(H32),
  C35(H35), C36(H36), C38(H38), C39(H39)
3.b Idealised Me refined as rotating group:
 C33(H33A,H33B,H33C), C40(H40A,H40B,H40C)
;
_olex2_submission_special_instructions 'No special instructions were received'

loop_
_space_group_symop_operation_xyz
'x, y, z'
'-x, y+1/2, -z+1/2'
'-x, -y, -z'
'x, -y-1/2, z-1/2'

loop_
_atom_site_label
_atom_site_type_symbol
_atom_site_fract_x
_atom_site_fract_y
_atom_site_fract_z
_atom_site_U_iso_or_equiv
_atom_site_adp_type
_atom_site_occupancy
_atom_site_site_symmetry_order
_atom_site_calc_flag
_atom_site_refinement_flags_posn
_atom_site_refinement_flags_occupancy
_atom_site_disorder_assembly
_atom_site_disorder_group
Cl1 Cl 0.73240(2) 0.71826(3) 0.77600(2) 0.02159(7) Uani 1 1 d . . . .
Cl2 Cl 0.48389(2) 0.04975(4) 0.77867(2) 0.02223(7) Uani 1 1 d . . . .
C1 C 0.74432(6) 0.57616(12) 0.71139(5) 0.01633(18) Uani 1 1 d . . . .
C2 C 0.69305(6) 0.57236(12) 0.65619(5) 0.01598(18) Uani 1 1 d . . . .
H2 H 0.653081 0.646979 0.653763 0.019 Uiso 1 1 calc R . . .
C3 C 0.70140(6) 0.45901(12) 0.60553(5) 0.01489(17) Uani 1 1 d . . . .
H3 H 0.666446 0.455615 0.568251 0.018 Uiso 1 1 calc R . . .
C4 C 0.76083(5) 0.34731(12) 0.60761(5) 0.01378(17) Uani 1 1 d . . . .
C5 C 0.77205(6) 0.23367(12) 0.55204(5) 0.01431(17) Uani 1 1 d . . . .
C6 C 0.71533(6) 0.19113(12) 0.50143(5) 0.01432(17) Uani 1 1 d . . . .
C7 C 0.63548(6) 0.19422(12) 0.51249(5) 0.01374(17) Uani 1 1 d . . . .
C8 C 0.60093(5) 0.17153(12) 0.57922(5) 0.01324(17) Uani 1 1 d . . . .
C9 C 0.64050(6) 0.10494(12) 0.63631(5) 0.01505(17) Uani 1 1 d . . . .
H9 H 0.692467 0.084644 0.632337 0.018 Uiso 1 1 calc R . . .
C10 C 0.60587(6) 0.06880(13) 0.69733(5) 0.01646(18) Uani 1 1 d . . . .
H10 H 0.633353 0.023695 0.734784 0.020 Uiso 1 1 calc R . . .
C11 C 0.52915(6) 0.10008(13) 0.70293(5) 0.01549(18) Uani 1 1 d . . . .
C12 C 0.48798(6) 0.16211(12) 0.64917(5) 0.01462(17) Uani 1 1 d . . . .
H12 H 0.436104 0.181760 0.654361 0.018 Uiso 1 1 calc R . . .
C13 C 0.52272(5) 0.19690(11) 0.58593(5) 0.01315(17) Uani 1 1 d . . . .
C14 C 0.47749(6) 0.24200(12) 0.52643(5) 0.01462(17) Uani 1 1 d . . . .
C15 C 0.50900(6) 0.23151(12) 0.46305(5) 0.01628(18) Uani 1 1 d . . . .
H15 H 0.478169 0.245383 0.423247 0.020 Uiso 1 1 calc R . . .
C16 C 0.58708(6) 0.20024(12) 0.45448(5) 0.01531(18) Uani 1 1 d . . . .
C17 C 0.61559(6) 0.17390(13) 0.38712(5) 0.01772(19) Uani 1 1 d . . . .
H17 H 0.583580 0.184616 0.347925 0.021 Uiso 1 1 calc R . . .
C18 C 0.68863(6) 0.13345(13) 0.37904(5) 0.01850(19) Uani 1 1 d . . . .
H18 H 0.705504 0.100607 0.335106 0.022 Uiso 1 1 calc R . . .
C19 C 0.74008(6) 0.13982(12) 0.43578(5) 0.01626(18) Uani 1 1 d . . . .
C20 C 0.81600(6) 0.09319(14) 0.42729(6) 0.0193(2) Uani 1 1 d . . . .
H20 H 0.832294 0.058222 0.383465 0.023 Uiso 1 1 calc R . . .
C21 C 0.86552(6) 0.09818(14) 0.48134(6) 0.01935(19) Uani 1 1 d . . . .
H21 H 0.913759 0.052297 0.476910 0.023 Uiso 1 1 calc R . . .
C22 C 0.84504(6) 0.17211(13) 0.54448(5) 0.01661(18) Uani 1 1 d . . . .
C23 C 0.89789(6) 0.18490(13) 0.60026(6) 0.01792(19) Uani 1 1 d . . . .
H23 H 0.945406 0.135711 0.595782 0.021 Uiso 0.9460(17) 1 calc R P A 2
C24 C 0.88262(6) 0.26524(13) 0.65978(5) 0.01592(18) Uani 1 1 d . . . .
C25 C 0.81474(5) 0.35916(12) 0.66198(5) 0.01426(17) Uani 1 1 d . . . .
C26 C 0.80432(6) 0.47358(13) 0.71481(5) 0.01643(18) Uani 1 1 d . . . .
H26 H 0.838683 0.479402 0.752488 0.020 Uiso 1 1 calc R . . .
C27 C 0.39779(6) 0.28741(12) 0.53450(5) 0.01457(17) Uani 1 1 d . . . .
C28 C 0.37723(6) 0.40658(12) 0.58105(5) 0.01674(18) Uani 1 1 d . . . .
H28 H 0.414685 0.461128 0.607057 0.020 Uiso 1 1 calc R . . .
C29 C 0.30247(6) 0.44601(13) 0.58963(6) 0.01771(19) Uani 1 1 d . . . .
H29 H 0.289652 0.527901 0.621220 0.021 Uiso 1 1 calc R . . .
C30 C 0.24589(6) 0.36744(13) 0.55265(6) 0.01755(19) Uani 1 1 d . . . .
C31 C 0.26648(6) 0.24989(13) 0.50578(6) 0.01774(19) Uani 1 1 d . . . .
H31 H 0.228937 0.195586 0.479784 0.021 Uiso 1 1 calc R . . .
C32 C 0.34137(6) 0.21074(12) 0.49645(5) 0.01606(18) Uani 1 1 d . . . .
H32 H 0.354200 0.131018 0.463851 0.019 Uiso 1 1 calc R . . .
C33 C 0.16510(7) 0.41050(17) 0.56329(7) 0.0268(2) Uani 1 1 d . . . .
H33A H 0.158008 0.442079 0.611344 0.040 Uiso 1 1 calc GR . . .
H33B H 0.133519 0.317824 0.552537 0.040 Uiso 1 1 calc GR . . .
H33C H 0.151260 0.499595 0.532899 0.040 Uiso 1 1 calc GR . . .
C34 C 0.93632(6) 0.26222(13) 0.71884(6) 0.01744(19) Uani 1 1 d . . . .
C35 C 1.01143(6) 0.30094(16) 0.70972(6) 0.0236(2) Uani 1 1 d . . . .
H35 H 1.028145 0.330961 0.665356 0.028 Uiso 1 1 calc R . . .
C36 C 1.06220(7) 0.29612(17) 0.76483(7) 0.0282(3) Uani 1 1 d . . . .
H36 H 1.112968 0.323613 0.757605 0.034 Uiso 1 1 calc R . . .
C37 C 1.03942(7) 0.25149(15) 0.83042(7) 0.0247(2) Uani 1 1 d . . . .
C38 C 0.96471(7) 0.21098(15) 0.83914(6) 0.0245(2) Uani 1 1 d . . . .
H38 H 0.948317 0.178468 0.883276 0.029 Uiso 1 1 calc R . . .
C39 C 0.91365(6) 0.21716(15) 0.78457(6) 0.0215(2) Uani 1 1 d . . . .
H39 H 0.862831 0.190485 0.792047 0.026 Uiso 1 1 calc R . . .
C40 C 1.09438(8) 0.24395(19) 0.89002(8) 0.0355(3) Uani 1 1 d . . . .
H40A H 1.070242 0.281678 0.931955 0.053 Uiso 1 1 calc GR . . .
H40B H 1.137523 0.311935 0.880213 0.053 Uiso 1 1 calc GR . . .
H40C H 1.111082 0.133324 0.896582 0.053 Uiso 1 1 calc GR . . .
Cl3 Cl 0.9917(3) 0.1102(7) 0.5900(3) 0.0257(17) Uani 0.0540(17) 1 d . P A 1

loop_
_atom_site_aniso_label
_atom_site_aniso_U_11
_atom_site_aniso_U_22
_atom_site_aniso_U_33
_atom_site_aniso_U_23
_atom_site_aniso_U_13
_atom_site_aniso_U_12
Cl1 0.02630(13) 0.01976(12) 0.01871(12) -0.00591(9) 0.00001(9) 0.00373(9)
Cl2 0.01961(12) 0.03293(14) 0.01423(11) 0.00742(9) 0.00269(9) 0.00070(10)
C1 0.0204(4) 0.0150(4) 0.0137(4) -0.0015(3) 0.0025(3) 0.0002(3)
C2 0.0163(4) 0.0153(4) 0.0164(4) 0.0008(3) 0.0018(3) 0.0012(3)
C3 0.0150(4) 0.0149(4) 0.0148(4) 0.0013(3) 0.0008(3) -0.0002(3)
C4 0.0149(4) 0.0139(4) 0.0126(4) 0.0008(3) 0.0019(3) -0.0006(3)
C5 0.0159(4) 0.0148(4) 0.0123(4) 0.0009(3) 0.0022(3) -0.0002(3)
C6 0.0169(4) 0.0134(4) 0.0127(4) 0.0009(3) 0.0013(3) -0.0002(3)
C7 0.0166(4) 0.0128(4) 0.0118(4) 0.0006(3) 0.0005(3) -0.0006(3)
C8 0.0150(4) 0.0123(4) 0.0124(4) 0.0011(3) -0.0001(3) -0.0005(3)
C9 0.0147(4) 0.0163(4) 0.0141(4) 0.0023(3) -0.0007(3) 0.0001(3)
C10 0.0167(4) 0.0189(4) 0.0138(4) 0.0038(3) -0.0014(3) 0.0004(3)
C11 0.0169(4) 0.0175(4) 0.0120(4) 0.0025(3) 0.0013(3) -0.0011(3)
C12 0.0146(4) 0.0153(4) 0.0140(4) 0.0014(3) 0.0000(3) -0.0001(3)
C13 0.0149(4) 0.0123(4) 0.0122(4) 0.0010(3) -0.0010(3) -0.0009(3)
C14 0.0157(4) 0.0137(4) 0.0143(4) 0.0017(3) -0.0030(3) -0.0006(3)
C15 0.0181(4) 0.0172(4) 0.0135(4) 0.0020(3) -0.0030(3) -0.0012(3)
C16 0.0189(4) 0.0145(4) 0.0125(4) 0.0011(3) -0.0009(3) -0.0018(3)
C17 0.0230(5) 0.0179(4) 0.0122(4) 0.0001(3) -0.0007(3) -0.0026(4)
C18 0.0247(5) 0.0183(4) 0.0125(4) -0.0015(3) 0.0024(4) -0.0018(4)
C19 0.0202(4) 0.0158(4) 0.0129(4) -0.0003(3) 0.0028(3) -0.0013(3)
C20 0.0221(5) 0.0206(5) 0.0153(4) -0.0018(4) 0.0053(4) 0.0004(4)
C21 0.0185(4) 0.0219(5) 0.0178(5) -0.0017(4) 0.0048(4) 0.0020(4)
C22 0.0166(4) 0.0179(4) 0.0155(4) -0.0003(3) 0.0030(3) 0.0007(3)
C23 0.0147(4) 0.0211(5) 0.0181(5) -0.0001(4) 0.0021(3) 0.0019(4)
C24 0.0145(4) 0.0174(4) 0.0159(4) 0.0016(3) 0.0007(3) 0.0007(3)
C25 0.0143(4) 0.0147(4) 0.0138(4) 0.0009(3) 0.0014(3) 0.0000(3)
C26 0.0181(4) 0.0170(4) 0.0142(4) -0.0003(3) -0.0001(3) -0.0001(3)
C27 0.0161(4) 0.0130(4) 0.0145(4) 0.0028(3) -0.0022(3) 0.0000(3)
C28 0.0191(4) 0.0145(4) 0.0165(4) 0.0009(3) -0.0032(3) -0.0010(3)
C29 0.0211(5) 0.0154(4) 0.0166(5) 0.0012(3) -0.0005(4) 0.0016(4)
C30 0.0168(4) 0.0183(4) 0.0175(5) 0.0048(4) -0.0003(3) 0.0003(3)
C31 0.0174(4) 0.0171(4) 0.0186(5) 0.0024(4) -0.0040(4) -0.0024(3)
C32 0.0182(4) 0.0142(4) 0.0156(4) 0.0010(3) -0.0029(3) -0.0003(3)
C33 0.0180(5) 0.0332(6) 0.0291(6) 0.0014(5) 0.0017(4) 0.0026(4)
C34 0.0158(4) 0.0187(4) 0.0178(5) -0.0005(4) -0.0009(3) 0.0018(3)
C35 0.0170(5) 0.0309(6) 0.0229(5) 0.0026(4) -0.0003(4) -0.0015(4)
C36 0.0177(5) 0.0346(6) 0.0320(6) -0.0004(5) -0.0052(4) -0.0008(4)
C37 0.0243(5) 0.0247(5) 0.0248(6) -0.0062(4) -0.0082(4) 0.0072(4)
C38 0.0270(5) 0.0285(6) 0.0180(5) -0.0009(4) -0.0013(4) 0.0071(4)
C39 0.0186(5) 0.0265(5) 0.0193(5) 0.0014(4) 0.0005(4) 0.0021(4)
C40 0.0349(7) 0.0401(7) 0.0310(7) -0.0107(6) -0.0161(5) 0.0128(6)
Cl3 0.016(2) 0.028(3) 0.033(3) -0.009(2) -0.0001(18) 0.0068(18)

loop_
_atom_type_symbol
_atom_type_description
_atom_type_scat_dispersion_real
_atom_type_scat_dispersion_imag
_atom_type_scat_source
C C 0.0033 0.0016 'International Tables Vol C Tables 4.2.6.8 and 6.1.1.4'
H H 0.0000 0.0000 'International Tables Vol C Tables 4.2.6.8 and 6.1.1.4'
Cl Cl 0.1484 0.1585 'International Tables Vol C Tables 4.2.6.8 and 6.1.1.4'

loop_
_geom_angle_atom_site_label_1
_geom_angle_atom_site_label_2
_geom_angle_atom_site_label_3
_geom_angle
C2 C1 Cl1 118.70(8)
C26 C1 Cl1 119.63(8)
C26 C1 C2 121.65(9)
C1 C2 H2 120.5
C3 C2 C1 119.06(9)
C3 C2 H2 120.5
C2 C3 H3 119.2
C2 C3 C4 121.59(9)
C4 C3 H3 119.2
C3 C4 C5 121.47(9)
C3 C4 C25 118.43(9)
C25 C4 C5 119.76(9)
C6 C5 C4 124.16(9)
C22 C5 C4 116.95(9)
C22 C5 C6 118.68(9)
C5 C6 C7 125.36(9)
C19 C6 C5 117.27(9)
C19 C6 C7 117.37(9)
C6 C7 C8 124.24(9)
C16 C7 C6 118.51(9)
C16 C7 C8 116.80(9)
C9 C8 C7 122.15(9)
C9 C8 C13 117.80(9)
C13 C8 C7 119.55(9)
C8 C9 H9 119.0
C10 C9 C8 122.10(9)
C10 C9 H9 119.0
C9 C10 H10 120.7
C9 C10 C11 118.60(9)
C11 C10 H10 120.7
C10 C11 Cl2 119.25(8)
C12 C11 Cl2 118.89(8)
C12 C11 C10 121.78(9)
C11 C12 H12 120.0
C11 C12 C13 120.04(9)
C13 C12 H12 120.0
C8 C13 C14 120.23(9)
C12 C13 C8 119.62(9)
C12 C13 C14 119.83(9)
C13 C14 C27 120.47(9)
C15 C14 C13 117.93(9)
C15 C14 C27 121.47(9)
C14 C15 H15 118.9
C14 C15 C16 122.23(9)
C16 C15 H15 118.9
C7 C16 C15 120.09(9)
C7 C16 C17 120.12(9)
C17 C16 C15 119.79(9)
C16 C17 H17 120.0
C18 C17 C16 120.05(10)
C18 C17 H17 120.0
C17 C18 H18 119.6
C17 C18 C19 120.76(10)
C19 C18 H18 119.6
C6 C19 C18 119.83(9)
C6 C19 C20 119.77(9)
C20 C19 C18 120.39(9)
C19 C20 H20 119.6
C21 C20 C19 120.80(10)
C21 C20 H20 119.6
C20 C21 H21 119.9
C20 C21 C22 120.15(10)
C22 C21 H21 119.9
C5 C22 C21 119.81(10)
C5 C22 C23 119.69(9)
C21 C22 C23 120.49(9)
C22 C23 H23 118.7
C22 C23 Cl3 119.72(19)
C24 C23 C22 122.53(9)
C24 C23 H23 118.7
C24 C23 Cl3 117.47(19)
C23 C24 C25 118.03(9)
C23 C24 C34 120.57(9)
C25 C24 C34 121.32(9)
C4 C25 C24 120.01(9)
C26 C25 C4 119.26(9)
C26 C25 C24 120.49(9)
C1 C26 C25 119.83(9)
C1 C26 H26 120.1
C25 C26 H26 120.1
C28 C27 C14 120.83(9)
C32 C27 C14 120.91(9)
C32 C27 C28 118.25(9)
C27 C28 H28 119.7
C29 C28 C27 120.64(9)
C29 C28 H28 119.7
C28 C29 H29 119.4
C28 C29 C30 121.23(10)
C30 C29 H29 119.4
C29 C30 C33 120.45(10)
C31 C30 C29 118.08(10)
C31 C30 C33 121.47(10)
C30 C31 H31 119.5
C30 C31 C32 121.00(9)
C32 C31 H31 119.5
C27 C32 H32 119.6
C31 C32 C27 120.79(10)
C31 C32 H32 119.6
C30 C33 H33A 109.5
C30 C33 H33B 109.5
C30 C33 H33C 109.5
H33A C33 H33B 109.5
H33A C33 H33C 109.5
H33B C33 H33C 109.5
C35 C34 C24 120.72(10)
C35 C34 C39 118.16(10)
C39 C34 C24 121.10(10)
C34 C35 H35 119.6
C36 C35 C34 120.89(11)
C36 C35 H35 119.6
C35 C36 H36 119.6
C35 C36 C37 120.86(11)
C37 C36 H36 119.6
C36 C37 C40 121.03(12)
C38 C37 C36 118.10(11)
C38 C37 C40 120.85(13)
C37 C38 H38 119.3
C39 C38 C37 121.33(11)
C39 C38 H38 119.3
C34 C39 H39 119.7
C38 C39 C34 120.65(11)
C38 C39 H39 119.7
C37 C40 H40A 109.5
C37 C40 H40B 109.5
C37 C40 H40C 109.5
H40A C40 H40B 109.5
H40A C40 H40C 109.5
H40B C40 H40C 109.5

loop_
_geom_bond_atom_site_label_1
_geom_bond_atom_site_label_2
_geom_bond_distance
Cl1 C1 1.7436(11)
Cl2 C11 1.7415(10)
C1 C2 1.4010(15)
C1 C26 1.3755(14)
C2 H2 0.9500
C2 C3 1.3760(14)
C3 H3 0.9500
C3 C4 1.4160(14)
C4 C5 1.4543(14)
C4 C25 1.4231(14)
C5 C6 1.4467(14)
C5 C22 1.4142(14)
C6 C7 1.4488(14)
C6 C19 1.4223(14)
C7 C8 1.4567(14)
C7 C16 1.4117(14)
C8 C9 1.4202(13)
C8 C13 1.4241(13)
C9 H9 0.9500
C9 C10 1.3792(14)
C10 H10 0.9500
C10 C11 1.4039(14)
C11 C12 1.3708(14)
C12 H12 0.9500
C12 C13 1.4152(14)
C13 C14 1.4506(13)
C14 C15 1.3645(14)
C14 C27 1.4870(14)
C15 H15 0.9500
C15 C16 1.4342(15)
C16 C17 1.4284(14)
C17 H17 0.9500
C17 C18 1.3619(16)
C18 H18 0.9500
C18 C19 1.4263(15)
C19 C20 1.4259(15)
C20 H20 0.9500
C20 C21 1.3642(16)
C21 H21 0.9500
C21 C22 1.4261(15)
C22 C23 1.4314(15)
C23 H23 0.9500
C23 C24 1.3682(15)
C23 Cl3 1.805(5)
C24 C25 1.4480(14)
C24 C34 1.4856(14)
C25 C26 1.4173(14)
C26 H26 0.9500
C27 C28 1.3986(15)
C27 C32 1.3981(14)
C28 H28 0.9500
C28 C29 1.3906(15)
C29 H29 0.9500
C29 C30 1.3970(15)
C30 C31 1.3932(16)
C30 C33 1.5076(16)
C31 H31 0.9500
C31 C32 1.3945(15)
C32 H32 0.9500
C33 H33A 0.9800
C33 H33B 0.9800
C33 H33C 0.9800
C34 C35 1.3970(15)
C34 C39 1.3970(16)
C35 H35 0.9500
C35 C36 1.3940(16)
C36 H36 0.9500
C36 C37 1.3941(19)
C37 C38 1.3923(18)
C37 C40 1.5090(17)
C38 H38 0.9500
C38 C39 1.3898(16)
C39 H39 0.9500
C40 H40A 0.9800
C40 H40B 0.9800
C40 H40C 0.9800
